data_7058791
loop_
_publ_author_name
'Kumar, Manesh'
'Qiu, Cheng-Qiang'
'Zar\;eba, Jan K.'
'Frontera, Antonio'
'Jassal, Amanpreet Kaur'
'Sahoo, Subash Chandra'
'Liu, Sui-Jun'
'Sheikh, Haq Nawaz'

_publ_section_title
;
 Magnetic, luminescence, topological and theoretical studies of
 structurally diverse supramolecular lanthanide coordination polymers with
 flexible glutaric acid as a linker
;
_journal_issue 36
_journal_name_full 'New Journal of Chemistry'
_journal_page_first 14546
_journal_paper_doi 10.1039/C9NJ03664D
_journal_volume 43
_journal_year 2019
_chemical_formula_moiety 'C18 H27 N O14 Pr2, H2 O'
_chemical_formula_sum 'C18 H29 N O15 Pr2'
_chemical_formula_weight 781.24
_space_group_crystal_system monoclinic
_space_group_IT_number 14
_space_group_name_Hall '-P 2ybc'
_space_group_name_H-M_alt 'P 1 21/c 1'
_symmetry_space_group_name_Hall '-P 2ybc'
_symmetry_space_group_name_H-M 'P 1 21/c 1'
_atom_sites_solution_hydrogens mixed
_audit_creation_date 2019-04-10
_audit_creation_method
;
Olex2 1.2-ac3
(compiled 2017.02.24 svn.r3390 for Rigaku Oxford Diffraction, GUI svn.r5318)
;
_audit_update_record
;
2019-08-01 deposited with the CCDC.    2019-08-13 downloaded from the CCDC.
;
_cell_angle_alpha 90
_cell_angle_beta 114.812(10)
_cell_angle_gamma 90
_cell_formula_units_Z 4
_cell_length_a 13.700(6)
_cell_length_b 13.662(6)
_cell_length_c 15.835(7)
_cell_measurement_reflns_used 8088
_cell_measurement_temperature 302(2)
_cell_measurement_theta_max 28.37
_cell_measurement_theta_min 2.21
_cell_volume 2690(2)
_computing_molecular_graphics 'Olex2 (Dolomanov et al., 2009)'
_computing_publication_material 'Olex2 (Dolomanov et al., 2009)'
_computing_structure_refinement 'ShelXL (Sheldrick, 2015)'
_computing_structure_solution 'SHELXT 2014/5 (Sheldrick, 2014)'
_diffrn_ambient_temperature 302.27
_diffrn_measured_fraction_theta_full 0.999
_diffrn_measured_fraction_theta_max 0.997
_diffrn_measurement_device_type 'Bruker APEX-III CCD'
_diffrn_measurement_method '\f and \w scans'
_diffrn_radiation_type MoK\a
_diffrn_radiation_wavelength 0.71073
_diffrn_reflns_av_R_equivalents 0.0481
_diffrn_reflns_av_unetI/netI 0.0205
_diffrn_reflns_Laue_measured_fraction_full 0.999
_diffrn_reflns_Laue_measured_fraction_max 0.997
_diffrn_reflns_limit_h_max 17
_diffrn_reflns_limit_h_min -18
_diffrn_reflns_limit_k_max 18
_diffrn_reflns_limit_k_min -18
_diffrn_reflns_limit_l_max 21
_diffrn_reflns_limit_l_min -21
_diffrn_reflns_number 48527
_diffrn_reflns_point_group_measured_fraction_full 0.999
_diffrn_reflns_point_group_measured_fraction_max 0.997
_diffrn_reflns_theta_full 25.242
_diffrn_reflns_theta_max 28.383
_diffrn_reflns_theta_min 2.057
_exptl_absorpt_coefficient_mu 3.648
_exptl_absorpt_correction_T_max 0.725
_exptl_absorpt_correction_T_min 0.567
_exptl_absorpt_correction_type multi-scan
_exptl_absorpt_process_details 'SADABS-2008/1 - Bruker AXS area detector scaling and absorption correction'
_exptl_crystal_colour Green
_exptl_crystal_density_diffrn 1.929
_exptl_crystal_description bLOCK
_exptl_crystal_F_000 1528
_exptl_crystal_size_max 0.18
_exptl_crystal_size_mid 0.13
_exptl_crystal_size_min 0.09
_refine_diff_density_max 0.563
_refine_diff_density_min -1.266
_refine_diff_density_rms 0.101
_refine_ls_extinction_method none
_refine_ls_goodness_of_fit_ref 1.133
_refine_ls_hydrogen_treatment constr
_refine_ls_matrix_type full
_refine_ls_number_parameters 345
_refine_ls_number_reflns 6724
_refine_ls_number_restraints 0
_refine_ls_restrained_S_all 1.133
_refine_ls_R_factor_all 0.0236
_refine_ls_R_factor_gt 0.0207
_refine_ls_shift/su_max 0.002
_refine_ls_shift/su_mean 0.000
_refine_ls_structure_factor_coef Fsqd
_refine_ls_weighting_details 'w=1/[\s^2^(Fo^2^)+(0.0223P)^2^+2.5799P] where P=(Fo^2^+2Fc^2^)/3'
_refine_ls_weighting_scheme calc
_refine_ls_wR_factor_gt 0.0514
_refine_ls_wR_factor_ref 0.0532
_reflns_Friedel_coverage 0.000
_reflns_number_gt 6107
_reflns_number_total 6724
_reflns_threshold_expression 'I > 2\s(I)'
_cod_data_source_file c9nj03664d2.cif
_cod_data_source_block shelx_CCDC4
_cod_depositor_comments
;
The following automatic conversions were performed:

'_exptl_absorpt_correction_type' value 'Multi-scan' changed to
'multi-scan' according to
/home/data/users/saulius/crontab/automatic-downloads/rss-feeds/RSC/lib/dictionaries/cif_core.dic
dictionary named 'cif_core.dic' version 2.4.2 from 2011-04-26.

Automatic conversion script
Id: cif_fix_values 4973 2017-02-22 13:04:09Z antanas 

 Adding full bibliography for 7058784--7058791.cif.
;
_cod_original_cell_volume 2690.2(19)
_cod_database_code 7058791
_shelx_shelxl_version_number 2018/3
_shelx_space_group_comment
;
The symmetry employed for this shelxl refinement is uniquely defined
by the following loop, which should always be used as a source of
symmetry information in preference to the above space-group names.
They are only intended as comments.
;
_olex2_refinement_description
;
1. Fixed Uiso
 At 1.2 times of:
  All C(H) groups, All C(H,H) groups
 At 1.5 times of:
  All C(H,H,H) groups, All O(H,H) groups
2. Uiso/Uaniso restraints and constraints
Uanis(C18A) = Uanis(C18)
Uanis(C16A) = Uanis(C16)
Uanis(C17) = Uanis(C17A)
3. Others
 Sof(C18)=Sof(H18)=1-FVAR(1)
 Sof(C18A)=Sof(H18A)=FVAR(1)
 Sof(C16)=Sof(H16D)=Sof(H16E)=Sof(H16F)=1-FVAR(2)
 Sof(C16A)=Sof(H16A)=Sof(H16B)=Sof(H16C)=FVAR(2)
 Sof(C17A)=Sof(H17D)=Sof(H17E)=Sof(H17F)=1-FVAR(3)
 Sof(C17)=Sof(H17A)=Sof(H17B)=Sof(H17C)=FVAR(3)
4.a Free rotating group:
 O2W(H2WA,H2WB)
4.b Rotating group:
 O1W(H1WA,H1WB)
4.c Secondary CH2 refined with riding coordinates:
 C2(H2A,H2B), C3(H3A,H3B), C4(H4A,H4B), C7(H7A,H7B), C8(H8A,H8B), C9(H9A,H9B),
 C12(H12A,H12B), C13(H13A,H13B), C14(H14A,H14B)
4.d Aromatic/amide H refined with riding coordinates:
 C18A(H18A), C18(H18)
4.e Idealised Me refined as rotating group:
 C16A(H16A,H16B,H16C), C16(H16D,H16E,H16F), C17(H17A,H17B,H17C), C17A(H17D,
 H17E,H17F)
;
_olex2_submission_special_instructions 'No special instructions were received'

loop_
_space_group_symop_operation_xyz
'x, y, z'
'-x, y+1/2, -z+1/2'
'-x, -y, -z'
'x, -y-1/2, z-1/2'

loop_
_atom_site_label
_atom_site_type_symbol
_atom_site_fract_x
_atom_site_fract_y
_atom_site_fract_z
_atom_site_U_iso_or_equiv
_atom_site_adp_type
_atom_site_occupancy
_atom_site_site_symmetry_order
_atom_site_calc_flag
_atom_site_refinement_flags_posn
_atom_site_refinement_flags_occupancy
_atom_site_disorder_assembly
_atom_site_disorder_group
C1 C 0.26964(18) 0.35845(17) 0.82220(16) 0.0237(4) Uani 1 1 d . . . .
C2 C 0.2155(3) 0.2616(2) 0.81144(19) 0.0382(7) Uani 1 1 d . . . .
H2A H 0.249950 0.215612 0.785873 0.046 Uiso 1 1 calc R . . .
H2B H 0.141301 0.268385 0.766647 0.046 Uiso 1 1 calc R . . .
C3 C 0.2170(3) 0.2188(2) 0.9001(2) 0.0405(7) Uani 1 1 d . . . .
H3A H 0.290749 0.205037 0.943004 0.049 Uiso 1 1 calc R . . .
H3B H 0.188352 0.266437 0.929103 0.049 Uiso 1 1 calc R . . .
C4 C 0.1524(3) 0.1266(2) 0.88208(19) 0.0452(8) Uani 1 1 d . . . .
H4A H 0.079027 0.141293 0.838868 0.054 Uiso 1 1 calc R . . .
H4B H 0.180899 0.080146 0.851919 0.054 Uiso 1 1 calc R . . .
C5 C 0.15005(19) 0.07874(18) 0.96622(16) 0.0247(5) Uani 1 1 d . . . .
C6 C 0.3756(2) 0.57847(19) 0.65355(17) 0.0286(5) Uani 1 1 d . . . .
C7 C 0.3738(3) 0.5941(2) 0.55875(19) 0.0378(6) Uani 1 1 d . . . .
H7A H 0.299911 0.598905 0.512723 0.045 Uiso 1 1 calc R . . .
H7B H 0.406706 0.538430 0.542795 0.045 Uiso 1 1 calc R . . .
C8 C 0.4346(3) 0.6877(2) 0.5570(2) 0.0360(6) Uani 1 1 d . . . .
H8A H 0.505010 0.687241 0.608975 0.043 Uiso 1 1 calc R . . .
H8B H 0.444832 0.689843 0.499997 0.043 Uiso 1 1 calc R . . .
C9 C 0.3731(2) 0.7780(2) 0.5629(2) 0.0410(7) Uani 1 1 d . . . .
H9A H 0.307281 0.783064 0.506426 0.049 Uiso 1 1 calc R . . .
H9B H 0.353505 0.770751 0.614705 0.049 Uiso 1 1 calc R . . .
C10 C 0.4368(2) 0.87033(19) 0.57540(17) 0.0276(5) Uani 1 1 d . . . .
C11 C 0.0323(2) 0.70440(18) 0.49415(17) 0.0269(5) Uani 1 1 d . . . .
C12 C 0.0644(2) 0.8100(2) 0.49158(18) 0.0336(6) Uani 1 1 d . . . .
H12A H 0.134264 0.820879 0.542525 0.040 Uiso 1 1 calc R . . .
H12B H 0.013160 0.851986 0.501628 0.040 Uiso 1 1 calc R . . .
C13 C 0.0699(3) 0.8399(2) 0.40135(19) 0.0358(6) Uani 1 1 d . . . .
H13A H -0.001801 0.837152 0.351297 0.043 Uiso 1 1 calc R . . .
H13B H 0.114456 0.793442 0.387214 0.043 Uiso 1 1 calc R . . .
C14 C 0.1152(2) 0.9421(2) 0.40533(19) 0.0327(6) Uani 1 1 d . . . .
H14A H 0.068846 0.989514 0.416047 0.039 Uiso 1 1 calc R . . .
H14B H 0.185836 0.946264 0.456685 0.039 Uiso 1 1 calc R . . .
C15 C 0.1234(2) 0.96590(19) 0.31555(17) 0.0282(5) Uani 1 1 d . . . .
C18A C 0.3601(7) 0.6934(6) 0.2931(6) 0.0470(10) Uani 0.415(6) 1 d . P A 1
H18A H 0.420985 0.669010 0.288337 0.056 Uiso 0.415(6) 1 calc R P A 1
C18 C 0.2765(5) 0.7321(4) 0.2790(4) 0.0470(10) Uani 0.585(6) 1 d . P A 2
H18 H 0.212757 0.767707 0.254067 0.056 Uiso 0.585(6) 1 calc R P A 2
C16A C 0.1768(9) 0.6597(9) 0.2656(9) 0.082(2) Uani 0.444(8) 1 d . P A 1
H16A H 0.173021 0.639203 0.322097 0.122 Uiso 0.444(8) 1 calc GR P A 1
H16B H 0.120477 0.628727 0.213484 0.122 Uiso 0.444(8) 1 calc GR P A 1
H16C H 0.168562 0.729507 0.259495 0.122 Uiso 0.444(8) 1 calc GR P A 1
C16 C 0.1595(7) 0.5925(7) 0.2308(7) 0.082(2) Uani 0.556(8) 1 d . P A 2
H16D H 0.147236 0.564571 0.281090 0.122 Uiso 0.556(8) 1 calc GR P A 2
H16E H 0.151549 0.542819 0.185509 0.122 Uiso 0.556(8) 1 calc GR P A 2
H16F H 0.108294 0.643839 0.202229 0.122 Uiso 0.556(8) 1 calc GR P A 2
C17 C 0.3618(7) 0.5726(6) 0.3076(7) 0.0757(19) Uani 0.577(7) 1 d . P A 2
H17A H 0.364146 0.529024 0.260888 0.114 Uiso 0.577(7) 1 calc GR P A 2
H17B H 0.356389 0.535192 0.356741 0.114 Uiso 0.577(7) 1 calc GR P A 2
H17C H 0.426246 0.611281 0.332285 0.114 Uiso 0.577(7) 1 calc GR P A 2
C17A C 0.2865(10) 0.5349(7) 0.2237(10) 0.0757(19) Uani 0.423(7) 1 d . P A 1
H17D H 0.327601 0.546091 0.188233 0.114 Uiso 0.423(7) 1 calc GR P A 1
H17E H 0.217077 0.509406 0.183679 0.114 Uiso 0.423(7) 1 calc GR P A 1
H17F H 0.323426 0.488558 0.272313 0.114 Uiso 0.423(7) 1 calc GR P A 1
N1 N 0.2724(3) 0.6343(2) 0.2679(2) 0.0568(8) Uani 1 1 d . . . .
O1 O 0.26474(13) 0.40107(12) 0.74887(11) 0.0245(3) Uani 1 1 d . . . .
O2 O 0.31884(16) 0.39801(14) 0.90033(12) 0.0318(4) Uani 1 1 d . . . .
O1W O 0.57659(18) 0.8799(2) 0.41166(15) 0.0549(7) Uani 1 1 d . . . .
H1WA H 0.575135 0.821416 0.387711 0.082 Uiso 1 1 d GR . . .
H1WB H 0.601114 0.873344 0.472422 0.082 Uiso 1 1 d GR . . .
O3 O 0.08043(14) 0.01181(13) 0.95468(12) 0.0266(4) Uani 1 1 d . . . .
O2W O 0.6068(3) 0.7115(3) 0.3372(2) 0.1144(18) Uani 1 1 d . . . .
H2WA H 0.654670 0.673941 0.375021 0.172 Uiso 1 1 d G . . .
H2WB H 0.590842 0.692870 0.281812 0.172 Uiso 1 1 d G . . .
O4 O 0.21447(16) 0.10269(15) 1.04615(13) 0.0363(4) Uani 1 1 d . . . .
O5 O 0.28967(15) 0.57370(15) 0.66432(13) 0.0335(4) Uani 1 1 d . . . .
O6 O 0.46355(18) 0.5719(2) 0.72227(15) 0.0524(6) Uani 1 1 d . . . .
O7 O 0.42741(19) 0.91994(16) 0.50545(15) 0.0429(5) Uani 1 1 d . . . .
O8 O 0.50064(17) 0.89526(17) 0.65611(14) 0.0418(5) Uani 1 1 d . . . .
O9 O 0.07239(17) 0.66201(14) 0.57224(14) 0.0375(4) Uani 1 1 d . . . .
O10 O -0.03184(16) 0.66605(14) 0.41920(13) 0.0342(4) Uani 1 1 d . . . .
O11 O 0.19577(16) 0.92347(14) 0.29786(14) 0.0337(4) Uani 1 1 d . . . .
O12 O 0.05783(16) 1.02317(18) 0.25773(14) 0.0399(5) Uani 1 1 d . . . .
O13 O 0.3630(2) 0.77652(16) 0.32168(18) 0.0524(6) Uani 1 1 d . . . .
Pr1 Pr 0.11746(2) 0.49374(2) 0.62747(2) 0.01928(4) Uani 1 1 d . . . .
Pr2 Pr 0.39610(2) 0.95488(2) 0.34657(2) 0.02331(4) Uani 1 1 d . . . .

loop_
_atom_site_aniso_label
_atom_site_aniso_U_11
_atom_site_aniso_U_22
_atom_site_aniso_U_33
_atom_site_aniso_U_23
_atom_site_aniso_U_13
_atom_site_aniso_U_12
C1 0.0254(10) 0.0229(10) 0.0181(10) 0.0026(8) 0.0046(9) -0.0033(8)
C2 0.0538(17) 0.0322(13) 0.0228(12) -0.0001(10) 0.0102(12) -0.0190(12)
C3 0.0522(17) 0.0384(15) 0.0266(13) 0.0027(11) 0.0125(12) -0.0194(13)
C4 0.067(2) 0.0447(16) 0.0221(12) -0.0017(11) 0.0165(13) -0.0299(15)
C5 0.0257(11) 0.0278(11) 0.0195(10) 0.0009(9) 0.0082(9) -0.0048(9)
C6 0.0364(13) 0.0269(11) 0.0237(11) 0.0024(9) 0.0138(10) -0.0029(10)
C7 0.0559(17) 0.0351(14) 0.0247(12) -0.0019(11) 0.0192(12) -0.0112(13)
C8 0.0480(16) 0.0362(14) 0.0313(13) 0.0022(11) 0.0240(12) -0.0068(12)
C9 0.0300(13) 0.0352(14) 0.0521(18) 0.0047(13) 0.0116(13) -0.0055(11)
C10 0.0273(11) 0.0284(12) 0.0259(11) 0.0053(9) 0.0100(9) 0.0008(9)
C11 0.0301(11) 0.0230(11) 0.0278(12) 0.0023(9) 0.0124(10) 0.0014(9)
C12 0.0475(15) 0.0267(12) 0.0256(12) 0.0000(10) 0.0144(11) -0.0075(11)
C13 0.0488(16) 0.0324(13) 0.0250(12) -0.0011(10) 0.0143(12) -0.0119(12)
C14 0.0450(15) 0.0293(12) 0.0264(12) -0.0013(10) 0.0176(11) -0.0064(11)
C15 0.0317(12) 0.0310(12) 0.0225(11) -0.0023(9) 0.0121(10) -0.0072(10)
C18A 0.052(3) 0.037(2) 0.053(3) 0.0044(19) 0.024(2) 0.0039(18)
C18 0.052(3) 0.037(2) 0.053(3) 0.0044(19) 0.024(2) 0.0039(18)
C16A 0.067(4) 0.065(4) 0.103(6) 0.002(4) 0.026(4) -0.013(4)
C16 0.067(4) 0.065(4) 0.103(6) 0.002(4) 0.026(4) -0.013(4)
C17 0.083(5) 0.046(3) 0.102(6) -0.004(3) 0.042(4) 0.005(3)
C17A 0.083(5) 0.046(3) 0.102(6) -0.004(3) 0.042(4) 0.005(3)
N1 0.0623(19) 0.0385(15) 0.068(2) 0.0016(14) 0.0258(17) -0.0070(14)
O1 0.0258(8) 0.0263(8) 0.0174(7) 0.0055(6) 0.0051(6) 0.0007(7)
O2 0.0387(10) 0.0334(9) 0.0169(7) 0.0004(7) 0.0054(7) -0.0142(8)
O1W 0.0498(13) 0.0703(16) 0.0254(10) -0.0114(10) -0.0031(9) 0.0340(12)
O3 0.0262(8) 0.0309(9) 0.0217(8) -0.0001(7) 0.0090(7) -0.0083(7)
O2W 0.093(2) 0.137(3) 0.0619(19) -0.047(2) -0.0174(18) 0.083(2)
O4 0.0354(10) 0.0442(11) 0.0212(8) 0.0002(8) 0.0038(7) -0.0172(9)
O5 0.0318(9) 0.0377(10) 0.0302(9) -0.0015(8) 0.0122(8) -0.0091(8)
O6 0.0331(10) 0.0925(19) 0.0294(10) 0.0163(12) 0.0109(9) 0.0040(12)
O7 0.0586(13) 0.0409(11) 0.0329(10) 0.0131(9) 0.0227(10) 0.0105(10)
O8 0.0380(10) 0.0501(12) 0.0295(10) -0.0023(9) 0.0063(8) -0.0061(9)
O9 0.0501(12) 0.0271(9) 0.0276(9) 0.0063(7) 0.0088(9) 0.0019(8)
O10 0.0364(10) 0.0270(9) 0.0305(9) 0.0009(7) 0.0054(8) -0.0035(8)
O11 0.0404(10) 0.0295(9) 0.0363(10) 0.0018(8) 0.0210(9) -0.0002(8)
O12 0.0331(10) 0.0601(13) 0.0265(9) 0.0099(9) 0.0124(8) 0.0067(9)
O13 0.0673(16) 0.0284(11) 0.0545(14) -0.0003(10) 0.0185(13) 0.0047(10)
Pr1 0.02038(6) 0.02136(6) 0.01260(6) 0.00036(4) 0.00348(5) 0.00137(4)
Pr2 0.02697(7) 0.02403(7) 0.01675(6) 0.00172(4) 0.00705(5) 0.00683(5)

loop_
_atom_type_symbol
_atom_type_description
_atom_type_scat_dispersion_real
_atom_type_scat_dispersion_imag
_atom_type_scat_source
C C 0.0033 0.0016 'International Tables Vol C Tables 4.2.6.8 and 6.1.1.4'
H H 0.0000 0.0000 'International Tables Vol C Tables 4.2.6.8 and 6.1.1.4'
N N 0.0061 0.0033 'International Tables Vol C Tables 4.2.6.8 and 6.1.1.4'
O O 0.0106 0.0060 'International Tables Vol C Tables 4.2.6.8 and 6.1.1.4'
Pr Pr -0.2180 2.8214 'International Tables Vol C Tables 4.2.6.8 and 6.1.1.4'

loop_
_geom_angle_atom_site_label_1
_geom_angle_atom_site_label_2
_geom_angle_atom_site_label_3
_geom_angle
_geom_angle_site_symmetry_1
_geom_angle_site_symmetry_3
C2 C1 Pr2 175.19(19) . 4_576
O1 C1 C2 117.9(2) . .
O1 C1 Pr2 62.51(12) . 4_576
O2 C1 C2 122.0(2) . .
O2 C1 O1 120.1(2) . .
O2 C1 Pr2 57.85(12) . 4_576
C1 C2 H2A 108.5 . .
C1 C2 H2B 108.5 . .
C1 C2 C3 115.1(2) . .
H2A C2 H2B 107.5 . .
C3 C2 H2A 108.5 . .
C3 C2 H2B 108.5 . .
C2 C3 H3A 109.2 . .
C2 C3 H3B 109.2 . .
H3A C3 H3B 107.9 . .
C4 C3 C2 111.8(2) . .
C4 C3 H3A 109.2 . .
C4 C3 H3B 109.2 . .
C3 C4 H4A 108.4 . .
C3 C4 H4B 108.4 . .
H4A C4 H4B 107.5 . .
C5 C4 C3 115.5(2) . .
C5 C4 H4A 108.4 . .
C5 C4 H4B 108.4 . .
C4 C5 Pr1 170.9(2) . 4_566
O3 C5 C4 118.6(2) . .
O3 C5 Pr1 60.48(12) . 4_566
O4 C5 C4 121.3(2) . .
O4 C5 O3 120.1(2) . .
O4 C5 Pr1 60.48(13) . 4_566
C7 C6 Pr2 175.9(2) . 4_576
O5 C6 C7 121.1(2) . .
O5 C6 Pr2 62.96(13) . 4_576
O6 C6 C7 119.1(3) . .
O6 C6 O5 119.7(2) . .
O6 C6 Pr2 56.79(15) . 4_576
C6 C7 H7A 109.5 . .
C6 C7 H7B 109.5 . .
C6 C7 C8 110.8(2) . .
H7A C7 H7B 108.1 . .
C8 C7 H7A 109.5 . .
C8 C7 H7B 109.5 . .
C7 C8 H8A 109.5 . .
C7 C8 H8B 109.5 . .
H8A C8 H8B 108.0 . .
C9 C8 C7 110.9(2) . .
C9 C8 H8A 109.5 . .
C9 C8 H8B 109.5 . .
C8 C9 H9A 109.1 . .
C8 C9 H9B 109.1 . .
H9A C9 H9B 107.8 . .
C10 C9 C8 112.6(2) . .
C10 C9 H9A 109.1 . .
C10 C9 H9B 109.1 . .
O7 C10 C9 119.9(3) . .
O8 C10 C9 118.8(2) . .
O8 C10 O7 121.4(3) . .
O9 C11 C12 116.8(2) . .
O10 C11 C12 117.9(2) . .
O10 C11 O9 125.3(2) . .
C11 C12 H12A 108.7 . .
C11 C12 H12B 108.7 . .
C11 C12 C13 114.3(2) . .
H12A C12 H12B 107.6 . .
C13 C12 H12A 108.7 . .
C13 C12 H12B 108.7 . .
C12 C13 H13A 109.0 . .
C12 C13 H13B 109.0 . .
C12 C13 C14 112.9(2) . .
H13A C13 H13B 107.8 . .
C14 C13 H13A 109.0 . .
C14 C13 H13B 109.0 . .
C13 C14 H14A 109.6 . .
C13 C14 H14B 109.6 . .
H14A C14 H14B 108.1 . .
C15 C14 C13 110.5(2) . .
C15 C14 H14A 109.6 . .
C15 C14 H14B 109.6 . .
C14 C15 Pr1 174.37(18) . 4_575
O11 C15 C14 118.8(2) . .
O11 C15 Pr1 64.23(13) . 4_575
O12 C15 C14 120.6(3) . .
O12 C15 O11 120.6(2) . .
O12 C15 Pr1 56.37(14) . 4_575
N1 C18A H18A 118.3 . .
O13 C18A H18A 118.3 . .
O13 C18A N1 123.3(7) . .
N1 C18 H18 119.0 . .
O13 C18 H18 119.0 . .
O13 C18 N1 122.1(5) . .
H16A C16A H16B 109.5 . .
H16A C16A H16C 109.5 . .
H16B C16A H16C 109.5 . .
N1 C16A H16A 109.5 . .
N1 C16A H16B 109.5 . .
N1 C16A H16C 109.5 . .
H16D C16 H16E 109.5 . .
H16D C16 H16F 109.5 . .
H16E C16 H16F 109.5 . .
N1 C16 H16D 109.5 . .
N1 C16 H16E 109.5 . .
N1 C16 H16F 109.5 . .
H17A C17 H17B 109.5 . .
H17A C17 H17C 109.5 . .
H17B C17 H17C 109.5 . .
N1 C17 H17A 109.5 . .
N1 C17 H17B 109.5 . .
N1 C17 H17C 109.5 . .
H17D C17A H17E 109.5 . .
H17D C17A H17F 109.5 . .
H17E C17A H17F 109.5 . .
N1 C17A H17D 109.5 . .
N1 C17A H17E 109.5 . .
N1 C17A H17F 109.5 . .
C18A N1 C17A 112.6(6) . .
C18 N1 C16 113.8(5) . .
C18 N1 C17 124.0(5) . .
C16A N1 C18A 125.9(7) . .
C16A N1 C17A 120.8(7) . .
C17 N1 C16 120.4(5) . .
C1 O1 Pr1 130.97(16) . .
C1 O1 Pr2 92.50(14) . 4_576
Pr1 O1 Pr2 101.78(6) . 4_576
C1 O2 Pr2 97.78(15) . 4_576
H1WA O1W H1WB 107.9 . .
Pr2 O1W H1WA 111.0 . .
Pr2 O1W H1WB 110.8 . .
C5 O3 Pr1 93.84(14) . 4_566
C5 O3 Pr1 137.11(16) . 2_546
Pr1 O3 Pr1 103.88(7) 2_546 4_566
H2WA O2W H2WB 109.5 . .
C5 O4 Pr1 94.57(15) . 4_566
C6 O5 Pr1 148.87(18) . .
C6 O5 Pr2 92.09(15) . 4_576
Pr1 O5 Pr2 103.22(7) . 4_576
C6 O6 Pr2 98.92(17) . 4_576
C10 O7 Pr2 158.6(2) . .
C10 O8 Pr2 111.24(18) . 3_676
C11 O9 Pr1 136.21(18) . .
C11 O10 Pr1 135.66(17) . 3_566
C15 O11 Pr1 90.55(15) . 4_575
C15 O11 Pr2 133.76(17) . .
Pr2 O11 Pr1 99.05(6) . 4_575
C15 O12 Pr1 99.27(17) . 4_575
C18A O13 Pr2 162.1(5) . .
C18 O13 Pr2 129.3(3) . .
C5 Pr1 C15 166.87(7) 4_565 4_576
C5 Pr1 Pr1 59.06(5) 4_565 3_566
C15 Pr1 Pr1 132.44(5) 4_576 3_566
O1 Pr1 C5 97.52(7) . 4_565
O1 Pr1 C15 69.42(7) . 4_576
O1 Pr1 O3 123.06(6) . 4_565
O1 Pr1 O3 144.59(6) . 2_556
O1 Pr1 O4 72.66(6) . 4_565
O1 Pr1 O11 65.47(6) . 4_576
O1 Pr1 O12 75.91(7) . 4_576
O1 Pr1 Pr1 149.42(4) . 3_566
O3 Pr1 C5 96.25(7) 2_556 4_565
O3 Pr1 C5 25.68(6) 4_565 4_565
O3 Pr1 C15 167.45(6) 4_565 4_576
O3 Pr1 C15 94.06(7) 2_556 4_576
O3 Pr1 O3 76.12(7) 2_556 4_565
O3 Pr1 O4 50.40(6) 4_565 4_565
O3 Pr1 O4 118.04(6) 2_556 4_565
O3 Pr1 O11 153.68(6) 4_565 4_576
O3 Pr1 O11 111.80(6) 2_556 4_576
O3 Pr1 O12 77.32(7) 2_556 4_576
O3 Pr1 Pr1 37.28(4) 4_565 3_566
O3 Pr1 Pr1 38.84(4) 2_556 3_566
O4 Pr1 C5 24.95(6) 4_565 4_565
O4 Pr1 C15 142.07(6) 4_565 4_576
O4 Pr1 O11 130.09(6) 4_565 4_576
O4 Pr1 Pr1 83.20(5) 4_565 3_566
O5 Pr1 C5 82.79(7) . 4_565
O5 Pr1 C15 93.42(7) . 4_576
O5 Pr1 O1 69.60(7) . .
O5 Pr1 O3 144.73(7) . 2_556
O5 Pr1 O3 90.39(6) . 4_565
O5 Pr1 O4 72.39(7) . 4_565
O5 Pr1 O9 74.82(7) . .
O5 Pr1 O10 140.07(7) . 3_566
O5 Pr1 O11 68.54(6) . 4_576
O5 Pr1 O12 117.21(7) . 4_576
O5 Pr1 Pr1 120.92(5) . 3_566
O9 Pr1 C5 96.52(7) . 4_565
O9 Pr1 C15 94.59(7) . 4_576
O9 Pr1 O1 139.53(6) . .
O9 Pr1 O3 70.26(7) . 2_556
O9 Pr1 O3 74.88(6) . 4_565
O9 Pr1 O4 114.15(7) . 4_565
O9 Pr1 O11 84.16(7) . 4_576
O9 Pr1 O12 104.97(8) . 4_576
O9 Pr1 Pr1 67.71(5) . 3_566
O10 Pr1 C5 70.42(7) 3_566 4_565
O10 Pr1 C15 105.94(7) 3_566 4_576
O10 Pr1 O1 84.79(6) 3_566 .
O10 Pr1 O3 78.22(6) 3_566 4_565
O10 Pr1 O3 69.47(6) 3_566 2_556
O10 Pr1 O4 70.95(8) 3_566 4_565
O10 Pr1 O9 135.67(7) 3_566 .
O10 Pr1 O11 128.06(6) 3_566 4_576
O10 Pr1 O12 83.48(7) 3_566 4_576
O10 Pr1 Pr1 69.47(5) 3_566 3_566
O11 Pr1 C5 150.16(7) 4_576 4_565
O11 Pr1 C15 25.22(7) 4_576 4_576
O11 Pr1 Pr1 144.17(4) 4_576 3_566
O12 Pr1 C5 153.65(7) 4_576 4_565
O12 Pr1 C15 24.36(7) 4_576 4_576
O12 Pr1 O3 151.69(6) 4_576 4_565
O12 Pr1 O4 140.77(7) 4_576 4_565
O12 Pr1 O11 49.57(7) 4_576 4_576
O12 Pr1 Pr1 115.58(6) 4_576 3_566
C1 Pr2 Pr1 56.80(4) 4_575 4_575
C6 Pr2 C1 101.29(7) 4_575 4_575
C6 Pr2 Pr1 59.52(6) 4_575 4_575
O1 Pr2 C1 24.99(5) 4_575 4_575
O1 Pr2 C6 76.63(6) 4_575 4_575
O1 Pr2 Pr1 37.26(4) 4_575 4_575
O2 Pr2 C1 24.37(6) 4_575 4_575
O2 Pr2 C6 125.60(6) 4_575 4_575
O2 Pr2 O1 49.30(6) 4_575 4_575
O2 Pr2 O5 111.02(6) 4_575 4_575
O2 Pr2 Pr1 76.98(4) 4_575 4_575
O1W Pr2 C1 145.68(8) . 4_575
O1W Pr2 C6 90.67(7) . 4_575
O1W Pr2 O1 149.25(8) . 4_575
O1W Pr2 O2 131.64(7) . 4_575
O1W Pr2 O5 112.91(7) . 4_575
O1W Pr2 O6 68.62(8) . 4_575
O1W Pr2 O8 82.65(9) . 3_676
O1W Pr2 O11 144.81(8) . .
O1W Pr2 O13 75.10(9) . .
O1W Pr2 Pr1 149.31(5) . 4_575
O5 Pr2 C1 87.78(6) 4_575 4_575
O5 Pr2 C6 24.94(7) 4_575 4_575
O5 Pr2 O1 63.35(6) 4_575 4_575
O5 Pr2 Pr1 36.41(4) 4_575 4_575
O6 Pr2 C1 113.63(8) 4_575 4_575
O6 Pr2 C6 24.29(7) 4_575 4_575
O6 Pr2 O1 91.90(8) 4_575 4_575
O6 Pr2 O2 134.85(8) 4_575 4_575
O6 Pr2 O5 49.23(7) 4_575 4_575
O6 Pr2 O11 115.96(7) 4_575 .
O6 Pr2 Pr1 82.97(6) 4_575 4_575
O7 Pr2 C1 98.15(7) . 4_575
O7 Pr2 C6 159.34(7) . 4_575
O7 Pr2 O1 121.97(7) . 4_575
O7 Pr2 O2 74.22(7) . 4_575
O7 Pr2 O1W 76.94(8) . .
O7 Pr2 O5 151.38(8) . 4_575
O7 Pr2 O6 145.01(8) . 4_575
O7 Pr2 O8 108.98(7) . 3_676
O7 Pr2 O11 88.85(7) . .
O7 Pr2 O13 84.95(8) . .
O7 Pr2 Pr1 128.75(6) . 4_575
O8 Pr2 C1 66.67(8) 3_676 4_575
O8 Pr2 C6 85.32(7) 3_676 4_575
O8 Pr2 O1 68.66(7) 3_676 4_575
O8 Pr2 O2 71.38(8) 3_676 4_575
O8 Pr2 O5 99.11(7) 3_676 4_575
O8 Pr2 O6 73.19(8) 3_676 4_575
O8 Pr2 O11 132.54(7) 3_676 .
O8 Pr2 Pr1 100.52(5) 3_676 4_575
O11 Pr2 C1 67.48(7) . 4_575
O11 Pr2 C6 92.15(7) . 4_575
O11 Pr2 O1 64.71(6) . 4_575
O11 Pr2 O2 72.11(7) . 4_575
O11 Pr2 O5 67.52(6) . 4_575
O11 Pr2 Pr1 41.79(5) . 4_575
O13 Pr2 C1 138.91(8) . 4_575
O13 Pr2 C6 75.81(8) . 4_575
O13 Pr2 O1 126.63(7) . 4_575
O13 Pr2 O2 138.22(8) . 4_575
O13 Pr2 O5 72.71(7) . 4_575
O13 Pr2 O6 80.58(9) . 4_575
O13 Pr2 O8 150.40(9) . 3_676
O13 Pr2 O11 71.66(8) . .
O13 Pr2 Pr1 89.43(6) . 4_575

loop_
_geom_bond_atom_site_label_1
_geom_bond_atom_site_label_2
_geom_bond_distance
_geom_bond_site_symmetry_2
C1 C2 1.491(3) .
C1 O1 1.275(3) .
C1 O2 1.256(3) .
C1 Pr2 3.015(2) 4_576
C2 H2A 0.9700 .
C2 H2B 0.9700 .
C2 C3 1.513(4) .
C3 H3A 0.9700 .
C3 H3B 0.9700 .
C3 C4 1.497(4) .
C4 H4A 0.9700 .
C4 H4B 0.9700 .
C4 C5 1.496(3) .
C5 O3 1.278(3) .
C5 O4 1.245(3) .
C5 Pr1 2.942(3) 4_566
C6 C7 1.506(3) .
C6 O5 1.260(3) .
C6 O6 1.243(3) .
C6 Pr2 2.984(3) 4_576
C7 H7A 0.9700 .
C7 H7B 0.9700 .
C7 C8 1.534(4) .
C8 H8A 0.9700 .
C8 H8B 0.9700 .
C8 C9 1.519(4) .
C9 H9A 0.9700 .
C9 H9B 0.9700 .
C9 C10 1.499(4) .
C10 O7 1.258(3) .
C10 O8 1.255(3) .
C11 C12 1.514(3) .
C11 O9 1.263(3) .
C11 O10 1.257(3) .
C12 H12A 0.9700 .
C12 H12B 0.9700 .
C12 C13 1.518(4) .
C13 H13A 0.9700 .
C13 H13B 0.9700 .
C13 C14 1.519(4) .
C14 H14A 0.9700 .
C14 H14B 0.9700 .
C14 C15 1.508(4) .
C15 O11 1.277(3) .
C15 O12 1.252(3) .
C15 Pr1 2.996(3) 4_575
C18A H18A 0.9300 .
C18A N1 1.361(9) .
C18A O13 1.217(8) .
C18 H18 0.9300 .
C18 N1 1.346(6) .
C18 O13 1.248(6) .
C16A H16A 0.9600 .
C16A H16B 0.9600 .
C16A H16C 0.9600 .
C16A N1 1.340(12) .
C16 H16D 0.9600 .
C16 H16E 0.9600 .
C16 H16F 0.9600 .
C16 N1 1.517(9) .
C17 H17A 0.9600 .
C17 H17B 0.9600 .
C17 H17C 0.9600 .
C17 N1 1.400(8) .
C17A H17D 0.9600 .
C17A H17E 0.9600 .
C17A H17F 0.9600 .
C17A N1 1.576(11) .
O1 Pr1 2.4727(17) .
O1 Pr2 2.6775(18) 4_576
O2 Pr2 2.5768(19) 4_576
O1W H1WA 0.8810 .
O1W H1WB 0.8805 .
O1W Pr2 2.467(2) .
O3 Pr1 2.479(2) 2_546
O3 Pr1 2.566(2) 4_566
O2W H2WA 0.8501 .
O2W H2WB 0.8499 .
O4 Pr1 2.568(2) 4_566
O5 Pr1 2.438(2) .
O5 Pr2 2.660(2) 4_576
O6 Pr2 2.528(2) 4_576
O7 Pr2 2.416(2) .
O8 Pr2 2.499(2) 3_676
O9 Pr1 2.445(2) .
O10 Pr1 2.441(2) 3_566
O11 Pr1 2.698(2) 4_575
O11 Pr2 2.556(2) .
O12 Pr1 2.528(2) 4_575
O13 Pr2 2.480(2) .
Pr1 Pr1 3.9725(13) 3_566

loop_
_geom_torsion_atom_site_label_1
_geom_torsion_atom_site_label_2
_geom_torsion_atom_site_label_3
_geom_torsion_atom_site_label_4
_geom_torsion
_geom_torsion_site_symmetry_1
_geom_torsion_site_symmetry_4
C1 C2 C3 C4 174.5(3) . .
C2 C1 O1 Pr1 77.4(3) . .
C2 C1 O1 Pr2 -174.6(2) . 4_576
C2 C1 O2 Pr2 174.3(2) . 4_576
C2 C3 C4 C5 179.6(3) . .
C3 C4 C5 O3 166.3(3) . .
C3 C4 C5 O4 -14.0(5) . .
C4 C5 O3 Pr1 -54.4(4) . 2_546
C4 C5 O3 Pr1 -169.6(2) . 4_566
C4 C5 O4 Pr1 169.6(3) . 4_566
C6 C7 C8 C9 -70.2(3) . .
C7 C6 O5 Pr1 59.2(5) . .
C7 C6 O5 Pr2 179.4(2) . 4_576
C7 C6 O6 Pr2 -179.2(2) . 4_576
C7 C8 C9 C10 171.6(2) . .
C8 C9 C10 O7 93.3(3) . .
C8 C9 C10 O8 -85.1(3) . .
C9 C10 O7 Pr2 -29.8(7) . .
C9 C10 O8 Pr2 176.05(19) . 3_676
C11 C12 C13 C14 -173.1(2) . .
C12 C11 O9 Pr1 -152.4(2) . .
C12 C11 O10 Pr1 -179.12(18) . 3_566
C12 C13 C14 C15 177.4(3) . .
C13 C14 C15 O11 -72.0(3) . .
C13 C14 C15 O12 105.2(3) . .
C14 C15 O11 Pr1 174.6(2) . 4_575
C14 C15 O11 Pr2 -82.2(3) . .
C14 C15 O12 Pr1 -174.4(2) . 4_575
N1 C18A O13 Pr2 -136.6(11) . .
N1 C18 O13 Pr2 176.8(3) . .
O1 C1 C2 C3 -175.5(3) . .
O1 C1 O2 Pr2 -5.7(3) . 4_576
O2 C1 C2 C3 4.5(4) . .
O2 C1 O1 Pr1 -102.6(3) . .
O2 C1 O1 Pr2 5.4(2) . 4_576
O3 C5 O4 Pr1 -10.7(3) . 4_566
O4 C5 O3 Pr1 10.7(3) . 4_566
O4 C5 O3 Pr1 125.8(2) . 2_546
O5 C6 C7 C8 120.7(3) . .
O5 C6 O6 Pr2 2.0(3) . 4_576
O6 C6 C7 C8 -58.1(4) . .
O6 C6 O5 Pr1 -122.1(3) . .
O6 C6 O5 Pr2 -1.9(3) . 4_576
O7 C10 O8 Pr2 -2.3(3) . 3_676
O8 C10 O7 Pr2 148.5(4) . .
O9 C11 C12 C13 147.5(3) . .
O9 C11 O10 Pr1 0.7(4) . 3_566
O10 C11 C12 C13 -32.6(4) . .
O10 C11 O9 Pr1 27.7(4) . .
O11 C15 O12 Pr1 2.7(3) . 4_575
O12 C15 O11 Pr1 -2.5(3) . 4_575
O12 C15 O11 Pr2 100.6(3) . .
O13 C18A N1 C16A 4.0(13) . .
O13 C18A N1 C17A 173.9(8) . .
O13 C18 N1 C16 168.9(6) . .
O13 C18 N1 C17 4.5(9) . .
Pr1 C5 O3 Pr1 115.2(2) 4_566 2_546
Pr1 C15 O11 Pr2 103.12(19) 4_575 .
Pr2 C1 O1 Pr1 -107.98(17) 4_576 .
Pr2 C6 O5 Pr1 -120.2(3) 4_576 .

loop_
_smtbx_masks_void_nr
_smtbx_masks_void_average_x
_smtbx_masks_void_average_y
_smtbx_masks_void_average_z
_smtbx_masks_void_volume
_smtbx_masks_void_count_electrons
_smtbx_masks_void_content
1 0.183 0.134 0.582 24.6 5.2 '1 water'
2 0.183 0.366 0.082 24.6 4.5 '1 water'
3 0.817 0.634 0.918 24.6 4.8 '1 water'
4 0.817 0.866 0.418 24.6 4.2 '1 water'
